data_2106040
loop_
_publ_author_name
'Chevalier, P.'
'Ritsma, J.'
'Rouxel, J.'

_publ_section_title
;
 Structure de Rb2 Sn (N H2)6 et K2 Sn (N H2)6
;
_journal_name_full 'Acta Crystallographica B (24,1968-38,1982)'
_journal_page_first 1076
_journal_page_last 1079
_journal_volume 33
_journal_year 1977
_chemical_formula_sum 'H12 K2 N6 Sn'
_chemical_name_systematic 'K2 Sn (N H2)6'
_space_group_IT_number 166
_symmetry_space_group_name_Hall '-R 3 2"'
_symmetry_space_group_name_H-M 'R -3 m :H'
_cell_angle_alpha 90
_cell_angle_beta 90
_cell_angle_gamma 120
_cell_formula_units_Z 3
_cell_length_a 6.39
_cell_length_b 6.39
_cell_length_c 19.601
_cell_volume 693.123
_citation_journal_id_ASTM ACBCAR
_cod_data_source_file Chevalier_ACBCAR_1977_1880.cif
_cod_data_source_block H12K2N6Sn1
_cod_original_cell_volume 693.1234
_cod_original_formula_sum 'H12 K2 N6 Sn1'
_cod_database_code 2106040

loop_
_symmetry_equiv_pos_as_xyz
x,y,z
-y,x-y,z
-x+y,-x,z
y,x,-z
-x,-x+y,-z
x-y,-y,-z
-x,-y,-z
y,-x+y,-z
x-y,x,-z
-y,-x,z
x,x-y,z
-x+y,y,z
x+2/3,y+1/3,z+1/3
-y+2/3,x-y+1/3,z+1/3
-x+y+2/3,-x+1/3,z+1/3
y+2/3,x+1/3,-z+1/3
-x+2/3,-x+y+1/3,-z+1/3
x-y+2/3,-y+1/3,-z+1/3
-x+2/3,-y+1/3,-z+1/3
y+2/3,-x+y+1/3,-z+1/3
x-y+2/3,x+1/3,-z+1/3
-y+2/3,-x+1/3,z+1/3
x+2/3,x-y+1/3,z+1/3
-x+y+2/3,y+1/3,z+1/3
x+1/3,y+2/3,z+2/3
-y+1/3,x-y+2/3,z+2/3
-x+y+1/3,-x+2/3,z+2/3
y+1/3,x+2/3,-z+2/3
-x+1/3,-x+y+2/3,-z+2/3
x-y+1/3,-y+2/3,-z+2/3
-x+1/3,-y+2/3,-z+2/3
y+1/3,-x+y+2/3,-z+2/3
x-y+1/3,x+2/3,-z+2/3
-y+1/3,-x+2/3,z+2/3
x+1/3,x-y+2/3,z+2/3
-x+y+1/3,y+2/3,z+2/3

loop_
_atom_site_label
_atom_site_type_symbol
_atom_site_fract_x
_atom_site_fract_y
_atom_site_fract_z
_atom_site_occupancy
_atom_site_U_iso_or_equiv
_atom_site_attached_hydrogens
Sn1 Sn+4 0 0 0 1 0.0 0
K1 K+1 0 0 0.1803 1 0.0 0
N1 N-3 0.1526 -0.1526 0.0643 1 0.0 2
